data_7203754
loop_
_publ_author_name
'Oxtoby, Neil S.'
'Champness, Neil R.'
'Wilson, Claire'

_publ_section_title
;
 Cobalt and cadmium coordination polymers formed with the multimodal
 ligand 3,6-di-pyrazin-2-yl-(1,2,4,5)-tetrazine
;
_journal_issue 46
_journal_name_full CrystEngComm
_journal_page_first 284
_journal_paper_doi 10.1039/b502209f
_journal_volume 7
_journal_year 2005
_chemical_formula_moiety 'C10 H6 Cd N8 2+, 2(N O3-)'
_chemical_formula_sum 'C10 H6 Cd N10 O6'
_chemical_formula_weight 474.65
_chemical_name_common Cd(NO3)2(DPZTZ)
_chemical_name_systematic
;
Cadmium (II) nitrate 3,6-Di-2-pyrazyl-1,2,4,5-tetrazine
;
_space_group_IT_number 15
_symmetry_cell_setting monoclinic
_symmetry_space_group_name_Hall '-C 2yc'
_symmetry_space_group_name_H-M 'C 1 2/c 1'
_atom_sites_solution_hydrogens 'geometriclly placed'
_atom_sites_solution_primary direct
_atom_sites_solution_secondary difmap
_audit_creation_method SHELXL-97
_cell_angle_alpha 90.00
_cell_angle_beta 109.359(2)
_cell_angle_gamma 90.00
_cell_formula_units_Z 4
_cell_length_a 18.0112(16)
_cell_length_b 6.3741(6)
_cell_length_c 13.9426(13)
_cell_measurement_reflns_used 2703
_cell_measurement_temperature 150(2)
_cell_measurement_theta_max 28.7
_cell_measurement_theta_min 2.4
_cell_volume 1510.2(2)
_computing_cell_refinement 'Bruker SMART'
_computing_data_collection 'Bruker SMART'
_computing_data_reduction 'Bruker SHELXTL'
_computing_molecular_graphics 'Bruker SHELXTL'
_computing_publication_material 'Bruker SHELXTL; PLATON (Spek, 2002)'
_computing_structure_refinement 'SHELXL-97 (Sheldrick, 1997)'
_computing_structure_solution 'SHELXS-97 (Sheldrick, 1990)'
_diffrn_ambient_temperature 150(2)
_diffrn_measured_fraction_theta_full 0.979
_diffrn_measured_fraction_theta_max 0.893
_diffrn_measurement_device_type 'Bruker SMART1000 CCD area detector'
_diffrn_measurement_method omega
_diffrn_radiation_monochromator graphite
_diffrn_radiation_source 'normal-focus sealed tube'
_diffrn_radiation_type MoK\a
_diffrn_radiation_wavelength 0.71073
_diffrn_reflns_av_R_equivalents 0.020
_diffrn_reflns_av_sigmaI/netI 0.025
_diffrn_reflns_limit_h_max 23
_diffrn_reflns_limit_h_min -24
_diffrn_reflns_limit_k_max 8
_diffrn_reflns_limit_k_min -8
_diffrn_reflns_limit_l_max 14
_diffrn_reflns_limit_l_min -18
_diffrn_reflns_number 4832
_diffrn_reflns_theta_full 27.50
_diffrn_reflns_theta_max 28.94
_diffrn_reflns_theta_min 2.40
_diffrn_standards_decay_% 0
_diffrn_standards_number 0
_exptl_absorpt_coefficient_mu 1.507
_exptl_absorpt_correction_T_max 1.000
_exptl_absorpt_correction_T_min 0.916
_exptl_absorpt_correction_type multi-scan
_exptl_absorpt_process_details SADABS
_exptl_crystal_colour RED
_exptl_crystal_density_diffrn 2.088
_exptl_crystal_density_method 'not measured'
_exptl_crystal_description PLATE
_exptl_crystal_F_000 928
_exptl_crystal_size_max 0.35
_exptl_crystal_size_mid 0.12
_exptl_crystal_size_min 0.09
_refine_diff_density_max 0.59
_refine_diff_density_min -0.30
_refine_diff_density_rms 0.07
_refine_ls_extinction_method none
_refine_ls_goodness_of_fit_ref 1.050
_refine_ls_hydrogen_treatment 'riding model'
_refine_ls_matrix_type full
_refine_ls_number_parameters 123
_refine_ls_number_reflns 1777
_refine_ls_number_restraints 0
_refine_ls_restrained_S_all 1.050
_refine_ls_R_factor_all 0.0257
_refine_ls_R_factor_gt 0.0208
_refine_ls_shift/su_max 0.001
_refine_ls_shift/su_mean 0.000
_refine_ls_structure_factor_coef Fsqd
_refine_ls_weighting_details 'calc w=1/[\s^2^(Fo^2^)+(0.0206P)^2^+1.6928P] where P=(Fo^2^+2Fc^2^)/3'
_refine_ls_weighting_scheme calc
_refine_ls_wR_factor_gt 0.0460
_refine_ls_wR_factor_ref 0.0484
_reflns_number_gt 1585
_reflns_number_total 1777
_reflns_threshold_expression >2sigma(I)
_cod_data_source_file b502209f.txt
_cod_data_source_block CDDPZT
_cod_depositor_comments
;
The following automatic conversions were performed:
'_symmetry_cell_setting' value 'Monoclinic' changed to 'monoclinic'
according to '/home/saulius/struct/CIF-dictionaries/cif_core.dic'
dictionary named 'cif_core.dic' version 2.4.1 from 2010-06-29.

Automatic conversion script
Id: cif_fix_enum 1527 2010-12-29 10:47:43Z saulius 

The following automatic conversions were performed:

'_atom_sites_solution_primary' value 'direct methods' was changed to
'direct'.

'_atom_sites_solution_secondary' value 'difference Fourier map' was
changed to 'difmap'.

Automatic conversion script
Id: cif_fix_values 6452 2018-10-05 10:23:21Z andrius 
;
_cod_original_sg_symbol_H-M C2/c
_cod_database_code 7203754

loop_
_symmetry_equiv_pos_as_xyz
'x, y, z'
'-x, y, -z+1/2'
'x+1/2, y+1/2, z'
'-x+1/2, y+1/2, -z+1/2'
'-x, -y, -z'
'x, -y, z-1/2'
'-x+1/2, -y+1/2, -z'
'x+1/2, -y+1/2, z-1/2'

loop_
_atom_site_label
_atom_site_type_symbol
_atom_site_fract_x
_atom_site_fract_y
_atom_site_fract_z
_atom_site_U_iso_or_equiv
_atom_site_adp_type
_atom_site_occupancy
_atom_site_symmetry_multiplicity
_atom_site_calc_flag
_atom_site_refinement_flags
_atom_site_disorder_assembly
_atom_site_disorder_group
Cd1 Cd 0.5000 0.23942(3) 0.2500 0.01719(7) Uani 1 2 d S . .
N1 N 0.60896(9) 0.4686(3) 0.26415(12) 0.0193(4) Uani 1 1 d . . .
C2 C 0.61397(11) 0.5754(3) 0.18395(16) 0.0195(4) Uani 1 1 d . . .
C3 C 0.67531(13) 0.7152(3) 0.19277(18) 0.0265(5) Uani 1 1 d . . .
H3A H 0.6763 0.7894 0.1341 0.032 Uiso 1 1 calc R . .
N4 N 0.73258(11) 0.7484(3) 0.28065(15) 0.0280(4) Uani 1 1 d . . .
C5 C 0.72787(12) 0.6401(3) 0.36009(17) 0.0247(5) Uani 1 1 d . . .
H5A H 0.7677 0.6582 0.4242 0.030 Uiso 1 1 calc R . .
C6 C 0.66665(12) 0.5014(3) 0.35228(16) 0.0224(4) Uani 1 1 d . . .
H6A H 0.6658 0.4278 0.4112 0.027 Uiso 1 1 calc R . .
C7 C 0.55305(11) 0.5367(3) 0.08556(15) 0.0183(4) Uani 1 1 d . . .
N8 N 0.49330(10) 0.4099(3) 0.08429(13) 0.0192(3) Uani 1 1 d . . .
N9 N 0.43867(10) 0.3710(3) -0.00326(13) 0.0203(4) Uani 1 1 d . . .
N10 N 0.43231(10) -0.0613(3) 0.09778(13) 0.0221(4) Uani 1 1 d . . .
O11 O 0.38886(9) 0.0537(2) 0.12976(12) 0.0263(3) Uani 1 1 d . . .
O12 O 0.50619(9) -0.0440(2) 0.14013(12) 0.0265(3) Uani 1 1 d . . .
O13 O 0.40461(9) -0.1876(3) 0.02795(12) 0.0299(4) Uani 1 1 d . . .

loop_
_atom_site_aniso_label
_atom_site_aniso_U_11
_atom_site_aniso_U_22
_atom_site_aniso_U_33
_atom_site_aniso_U_23
_atom_site_aniso_U_13
_atom_site_aniso_U_12
Cd1 0.01834(11) 0.01658(11) 0.01639(11) 0.000 0.00542(8) 0.000
N1 0.0200(8) 0.0210(9) 0.0178(9) -0.0003(7) 0.0074(7) 0.0015(7)
C2 0.0189(9) 0.0176(9) 0.0238(11) 0.0003(8) 0.0096(8) 0.0029(7)
C3 0.0263(11) 0.0274(11) 0.0252(11) 0.0033(9) 0.0078(9) -0.0044(9)
N4 0.0250(9) 0.0285(10) 0.0297(10) -0.0015(8) 0.0082(8) -0.0055(8)
C5 0.0208(10) 0.0277(11) 0.0244(12) -0.0051(9) 0.0057(9) -0.0002(8)
C6 0.0214(10) 0.0263(11) 0.0201(10) 0.0005(8) 0.0075(8) 0.0021(8)
C7 0.0190(9) 0.0163(9) 0.0206(10) -0.0007(8) 0.0079(8) 0.0019(7)
N8 0.0209(8) 0.0183(8) 0.0188(9) 0.0003(7) 0.0072(7) 0.0001(7)
N9 0.0228(9) 0.0193(9) 0.0197(9) -0.0007(7) 0.0084(7) -0.0013(7)
N10 0.0285(9) 0.0167(8) 0.0203(9) 0.0011(7) 0.0071(7) -0.0004(7)
O11 0.0284(8) 0.0225(8) 0.0307(9) -0.0031(6) 0.0134(7) 0.0013(6)
O12 0.0242(8) 0.0243(8) 0.0272(8) -0.0031(6) 0.0035(6) 0.0022(6)
O13 0.0308(8) 0.0259(8) 0.0285(9) -0.0096(7) 0.0038(7) -0.0026(6)

loop_
_atom_type_symbol
_atom_type_description
_atom_type_scat_dispersion_real
_atom_type_scat_dispersion_imag
_atom_type_scat_source
C C 0.0033 0.0016 'International Tables Vol C Tables 4.2.6.8 and 6.1.1.4'
H H 0.0000 0.0000 'International Tables Vol C Tables 4.2.6.8 and 6.1.1.4'
N N 0.0061 0.0033 'International Tables Vol C Tables 4.2.6.8 and 6.1.1.4'
O O 0.0106 0.0060 'International Tables Vol C Tables 4.2.6.8 and 6.1.1.4'
Cd Cd -0.8075 1.2024 'International Tables Vol C Tables 4.2.6.8 and 6.1.1.4'

loop_
_geom_angle_atom_site_label_1
_geom_angle_atom_site_label_2
_geom_angle_atom_site_label_3
_geom_angle
_geom_angle_site_symmetry_1
_geom_angle_site_symmetry_3
_geom_angle_publ_flag
O12 Cd1 O12 82.07(8) . 2_655 y
O12 Cd1 N1 107.54(5) . . y
O12 Cd1 N1 128.05(5) 2_655 . y
N1 Cd1 N1 105.06(8) . 2_655 y
O12 Cd1 O11 53.00(5) . . y
O12 Cd1 O11 82.67(5) 2_655 . y
N1 Cd1 O11 144.17(5) . . y
N1 Cd1 O11 77.15(5) 2_655 . y
O11 Cd1 O11 122.17(7) . 2_655 y
O12 Cd1 N8 156.00(5) . 2_655 y
O11 Cd1 N8 128.04(5) . 2_655 y
O12 Cd1 N8 74.75(5) . . y
N1 Cd1 N8 66.57(5) . . y
N1 Cd1 N8 82.70(5) 2_655 . y
O11 Cd1 N8 78.51(5) . . y
N8 Cd1 N8 128.91(8) 2_655 . y
C6 N1 C2 116.22(17) . . ?
C6 N1 Cd1 122.38(14) . . ?
C2 N1 Cd1 121.38(13) . . ?
N1 C2 C3 121.55(19) . . ?
N1 C2 C7 117.37(17) . . ?
C3 C2 C7 121.07(19) . . ?
N4 C3 C2 122.2(2) . . ?
C3 N4 C5 116.09(18) . . ?
N4 C5 C6 122.2(2) . . ?
N1 C6 C5 121.8(2) . . ?
N9 C7 N8 124.70(18) 5_665 . ?
N9 C7 C2 117.77(17) 5_665 . ?
N8 C7 C2 117.52(18) . . ?
N9 N8 C7 118.48(17) . . ?
N9 N8 Cd1 124.37(12) . . ?
C7 N8 Cd1 116.96(13) . . ?
N8 N9 C7 116.82(16) . 5_665 ?
O13 N10 O11 121.59(18) . . ?
O13 N10 O12 120.75(18) . . ?
O11 N10 O12 117.66(17) . . ?
N10 O11 Cd1 93.50(11) . . ?
N10 O12 Cd1 95.70(11) . . ?

loop_
_geom_bond_atom_site_label_1
_geom_bond_atom_site_label_2
_geom_bond_distance
_geom_bond_site_symmetry_2
_geom_bond_publ_flag
Cd1 N1 2.4016(17) . y
Cd1 N8 2.5196(17) . y
Cd1 O11 2.4482(15) . y
Cd1 O12 2.3949(15) . y
N1 C6 1.337(3) . ?
N1 C2 1.337(3) . ?
C2 C3 1.393(3) . ?
C2 C7 1.466(3) . ?
C3 N4 1.331(3) . ?
N4 C5 1.331(3) . ?
C5 C6 1.389(3) . ?
C7 N9 1.341(3) 5_665 ?
C7 N8 1.342(2) . ?
N8 N9 1.313(2) . ?
N10 O13 1.234(2) . ?
N10 O11 1.257(2) . ?
N10 O12 1.269(2) . ?
